data_7123920
loop_
_publ_author_name
'Gong, Yanmei'
'Ma, Haiyan'

_publ_section_title
;
 High Performance Benzoimidazolyl-Based Aminophenolate Zinc Complexes for
 Isoselective Polymerization of rac-Lactide
;
_journal_name_full 'Chemical Communications'
_journal_paper_doi 10.1039/C9CC04834K
_journal_year 2019
_chemical_formula_sum 'C52 H68 N4 O Si2 Zn'
_chemical_formula_weight 886.65
_space_group_crystal_system triclinic
_space_group_IT_number 2
_space_group_name_Hall '-P 1'
_space_group_name_H-M_alt 'P -1'
_symmetry_space_group_name_Hall '-P 1'
_symmetry_space_group_name_H-M 'P -1'
_atom_sites_solution_hydrogens geom
_audit_creation_method SHELXL-2013
_audit_update_record
;
2019-05-29 deposited with the CCDC.    2019-07-26 downloaded from the CCDC.
;
_cell_angle_alpha 86.9530(10)
_cell_angle_beta 89.9900(10)
_cell_angle_gamma 86.4220(10)
_cell_formula_units_Z 4
_cell_length_a 15.3692(6)
_cell_length_b 18.4170(8)
_cell_length_c 19.6974(8)
_cell_measurement_reflns_used 9983
_cell_measurement_temperature 190(2)
_cell_measurement_theta_max 54.281
_cell_measurement_theta_min 4.802
_cell_volume 5556.7(4)
_computing_cell_refinement 'Bruker SAINT'
_computing_data_collection 'Bruker APEX2'
_computing_data_reduction 'Bruker SAINT'
_computing_molecular_graphics 'Bruker SHELXTL'
_computing_publication_material 'Bruker SHELXTL'
_computing_structure_refinement 'SHELXL-2013 (Sheldrick, 2013)'
_computing_structure_solution 'SHELXS-97 (Sheldrick 2008)'
_diffrn_ambient_temperature 190(2)
_diffrn_measured_fraction_theta_full 0.997
_diffrn_measured_fraction_theta_max 0.997
_diffrn_measurement_device_type 'Bruker APEX-II CCD'
_diffrn_measurement_method '\f and \w scans'
_diffrn_radiation_type MoK\a
_diffrn_radiation_wavelength 0.71073
_diffrn_reflns_av_R_equivalents 0.0586
_diffrn_reflns_av_unetI/netI 0.0436
_diffrn_reflns_Laue_measured_fraction_full 0.997
_diffrn_reflns_Laue_measured_fraction_max 0.997
_diffrn_reflns_limit_h_max 18
_diffrn_reflns_limit_h_min -18
_diffrn_reflns_limit_k_max 22
_diffrn_reflns_limit_k_min -22
_diffrn_reflns_limit_l_max 24
_diffrn_reflns_limit_l_min -24
_diffrn_reflns_number 110512
_diffrn_reflns_point_group_measured_fraction_full 0.997
_diffrn_reflns_point_group_measured_fraction_max 0.997
_diffrn_reflns_theta_full 25.242
_diffrn_reflns_theta_max 25.999
_diffrn_reflns_theta_min 2.297
_exptl_absorpt_coefficient_mu 0.521
_exptl_absorpt_correction_T_max 0.7456
_exptl_absorpt_correction_T_min 0.5821
_exptl_absorpt_correction_type multi-scan
_exptl_absorpt_process_details sadabs
_exptl_crystal_colour colorless
_exptl_crystal_density_diffrn 1.060
_exptl_crystal_description prismatic
_exptl_crystal_F_000 1896
_exptl_crystal_size_max 0.20
_exptl_crystal_size_mid 0.18
_exptl_crystal_size_min 0.12
_platon_squeeze_details
;
;
_refine_diff_density_max 0.649
_refine_diff_density_min -0.385
_refine_diff_density_rms 0.049
_refine_ls_extinction_coef 0.0019(3)
_refine_ls_extinction_expression Fc^*^=kFc[1+0.001xFc^2^\l^3^/sin(2\q)]^-1/4^
_refine_ls_extinction_method SHELXL
_refine_ls_goodness_of_fit_ref 1.013
_refine_ls_hydrogen_treatment constr
_refine_ls_matrix_type full
_refine_ls_number_parameters 1102
_refine_ls_number_reflns 21771
_refine_ls_number_restraints 0
_refine_ls_restrained_S_all 1.013
_refine_ls_R_factor_all 0.0537
_refine_ls_R_factor_gt 0.0417
_refine_ls_shift/su_max 0.003
_refine_ls_shift/su_mean 0.000
_refine_ls_structure_factor_coef Fsqd
_refine_ls_weighting_details 'w=1/[\s^2^(Fo^2^)+(0.0572P)^2^+1.8677P] where P=(Fo^2^+2Fc^2^)/3'
_refine_ls_weighting_scheme calc
_refine_ls_wR_factor_gt 0.1080
_refine_ls_wR_factor_ref 0.1148
_reflns_Friedel_coverage 0.000
_reflns_number_gt 17637
_reflns_number_total 21771
_reflns_threshold_expression 'I > 2\s(I)'
_cod_data_source_file c9cc04834k2.cif
_cod_data_source_block d8v18935
_cod_database_code 7123920
_shelx_space_group_comment
; 
The symmetry employed for this shelxl refinement is uniquely defined 
by the following loop, which should always be used as a source of 
symmetry information in preference to the above space-group names. 
They are only intended as comments. 
;
_shelxl_version_number 2013-4

loop_
_space_group_symop_operation_xyz
'x, y, z'
'-x, -y, -z'

loop_
_atom_site_label
_atom_site_type_symbol
_atom_site_fract_x
_atom_site_fract_y
_atom_site_fract_z
_atom_site_U_iso_or_equiv
_atom_site_adp_type
_atom_site_occupancy
_atom_site_site_symmetry_order
_atom_site_calc_flag
_atom_site_refinement_flags_posn
_atom_site_refinement_flags_adp
Zn1 Zn 0.13554(2) 0.79037(2) 0.42756(2) 0.02826(7) Uani 1 1 d . .
Zn1B Zn 0.26691(2) 0.56385(2) 0.79546(2) 0.03255(7) Uani 1 1 d . .
Si1 Si -0.06479(4) 0.77698(4) 0.41605(3) 0.03918(15) Uani 1 1 d . .
Si2 Si 0.01764(4) 0.80223(4) 0.55203(3) 0.03803(15) Uani 1 1 d . .
Si1B Si 0.07821(5) 0.50793(4) 0.77874(4) 0.05365(19) Uani 1 1 d . .
Si2B Si 0.20469(5) 0.43359(4) 0.88037(4) 0.04703(17) Uani 1 1 d . .
N1 N 0.15548(11) 0.83882(9) 0.33223(9) 0.0312(4) Uani 1 1 d . .
N2 N 0.23098(11) 0.83180(9) 0.23640(9) 0.0345(4) Uani 1 1 d . .
N3 N 0.20725(10) 0.69758(8) 0.38152(8) 0.0275(3) Uani 1 1 d . .
N4 N 0.02320(10) 0.78283(9) 0.46818(9) 0.0326(4) Uani 1 1 d . .
N1B N 0.29422(12) 0.58267(9) 0.69486(9) 0.0341(4) Uani 1 1 d . .
N2B N 0.35867(11) 0.65398(9) 0.61823(8) 0.0311(4) Uani 1 1 d . .
N3B N 0.27220(10) 0.68431(9) 0.79338(8) 0.0300(4) Uani 1 1 d . .
N4B N 0.17363(12) 0.50507(10) 0.82379(10) 0.0410(4) Uani 1 1 d . .
O1 O 0.23586(8) 0.81874(7) 0.47747(7) 0.0315(3) Uani 1 1 d . .
O1B O 0.38413(9) 0.54475(7) 0.83128(7) 0.0350(3) Uani 1 1 d . .
C1 C 0.14981(13) 0.90720(11) 0.29795(11) 0.0336(5) Uani 1 1 d . .
C2 C 0.10518(15) 0.97180(12) 0.31476(12) 0.0421(5) Uani 1 1 d . .
H2 H 0.0723 0.9748 0.3555 0.051 Uiso 1 1 calc R U
C3 C 0.11081(18) 1.03141(13) 0.26955(14) 0.0539(7) Uani 1 1 d . .
H3 H 0.0811 1.0764 0.2795 0.065 Uiso 1 1 calc R U
C4 C 0.15887(19) 1.02714(15) 0.20988(15) 0.0605(7) Uani 1 1 d . .
H4 H 0.1617 1.0695 0.1805 0.073 Uiso 1 1 calc R U
C5 C 0.20261(17) 0.96297(14) 0.19211(13) 0.0508(6) Uani 1 1 d . .
H5 H 0.2347 0.9600 0.1510 0.061 Uiso 1 1 calc R U
C6 C 0.19699(14) 0.90308(12) 0.23768(11) 0.0372(5) Uani 1 1 d . .
C7 C 0.20277(13) 0.79612(11) 0.29318(10) 0.0305(4) Uani 1 1 d . .
C8 C 0.21448(13) 0.71582(11) 0.30774(10) 0.0322(4) Uani 1 1 d . .
H8A H 0.1696 0.6913 0.2830 0.039 Uiso 1 1 calc R U
H8B H 0.2724 0.6978 0.2915 0.039 Uiso 1 1 calc R U
C9 C 0.16314(12) 0.62726(10) 0.39425(10) 0.0292(4) Uani 1 1 d . .
H9 H 0.1034 0.6353 0.3741 0.035 Uiso 1 1 calc R U
C10 C 0.20671(14) 0.56184(11) 0.36024(12) 0.0363(5) Uani 1 1 d . .
H10A H 0.2656 0.5505 0.3798 0.044 Uiso 1 1 calc R U
H10B H 0.2131 0.5738 0.3110 0.044 Uiso 1 1 calc R U
C11 C 0.15217(15) 0.49533(12) 0.37085(13) 0.0432(6) Uani 1 1 d . .
H11A H 0.0956 0.5051 0.3471 0.052 Uiso 1 1 calc R U
H11B H 0.1829 0.4529 0.3506 0.052 Uiso 1 1 calc R U
C12 C 0.13604(15) 0.47728(12) 0.44561(13) 0.0457(6) Uani 1 1 d . .
H12A H 0.1919 0.4609 0.4682 0.055 Uiso 1 1 calc R U
H12B H 0.0965 0.4369 0.4503 0.055 Uiso 1 1 calc R U
C13 C 0.09557(15) 0.54330(12) 0.48015(13) 0.0439(6) Uani 1 1 d . .
H13A H 0.0898 0.5311 0.5294 0.053 Uiso 1 1 calc R U
H13B H 0.0365 0.5558 0.4613 0.053 Uiso 1 1 calc R U
C14 C 0.15091(14) 0.60906(11) 0.46975(11) 0.0359(5) Uani 1 1 d . .
H14A H 0.1219 0.6515 0.4912 0.043 Uiso 1 1 calc R U
H14B H 0.2085 0.5982 0.4917 0.043 Uiso 1 1 calc R U
C15 C 0.29636(12) 0.69434(10) 0.41297(11) 0.0305(4) Uani 1 1 d . .
H15A H 0.2914 0.6806 0.4620 0.037 Uiso 1 1 calc R U
H15B H 0.3331 0.6555 0.3921 0.037 Uiso 1 1 calc R U
C16 C 0.34115(12) 0.76439(10) 0.40511(10) 0.0286(4) Uani 1 1 d . .
C17 C 0.41632(12) 0.76842(11) 0.36649(10) 0.0307(4) Uani 1 1 d . .
H17 H 0.4360 0.7276 0.3418 0.037 Uiso 1 1 calc R U
C18 C 0.46381(12) 0.83057(11) 0.36283(10) 0.0298(4) Uani 1 1 d . .
C19 C 0.43147(13) 0.88871(11) 0.40042(11) 0.0313(4) Uani 1 1 d . .
H19 H 0.4636 0.9312 0.3999 0.038 Uiso 1 1 calc R U
C20 C 0.35513(12) 0.88833(10) 0.43859(10) 0.0282(4) Uani 1 1 d . .
C21 C 0.30838(12) 0.82422(11) 0.44112(10) 0.0278(4) Uani 1 1 d . .
C22 C 0.54519(13) 0.83546(11) 0.31748(11) 0.0348(5) Uani 1 1 d . .
C23 C 0.51596(14) 0.86372(11) 0.24596(12) 0.0372(5) Uani 1 1 d . .
C24 C 0.54046(19) 0.83048(14) 0.18699(14) 0.0558(7) Uani 1 1 d . .
H24 H 0.5766 0.7867 0.1900 0.067 Uiso 1 1 calc R U
C25 C 0.5134(2) 0.85977(17) 0.12321(15) 0.0694(8) Uani 1 1 d . .
H25 H 0.5310 0.8354 0.0837 0.083 Uiso 1 1 calc R U
C26 C 0.4625(2) 0.92210(16) 0.11668(14) 0.0619(8) Uani 1 1 d . .
H26 H 0.4453 0.9423 0.0730 0.074 Uiso 1 1 calc R U
C27 C 0.43612(19) 0.95563(16) 0.17421(15) 0.0597(7) Uani 1 1 d . .
H27 H 0.3995 0.9992 0.1704 0.072 Uiso 1 1 calc R U
C28 C 0.46199(17) 0.92699(14) 0.23756(13) 0.0510(6) Uani 1 1 d . .
H28 H 0.4424 0.9512 0.2767 0.061 Uiso 1 1 calc R U
C29 C 0.59618(15) 0.76101(13) 0.31741(14) 0.0480(6) Uani 1 1 d . .
H29A H 0.5611 0.7263 0.2954 0.072 Uiso 1 1 calc R U
H29B H 0.6092 0.7433 0.3643 0.072 Uiso 1 1 calc R U
H29C H 0.6508 0.7660 0.2924 0.072 Uiso 1 1 calc R U
C30 C 0.60826(14) 0.88938(13) 0.34499(13) 0.0450(6) Uani 1 1 d . .
H30A H 0.6606 0.8899 0.3166 0.068 Uiso 1 1 calc R U
H30B H 0.6248 0.8740 0.3919 0.068 Uiso 1 1 calc R U
H30C H 0.5793 0.9384 0.3440 0.068 Uiso 1 1 calc R U
C31 C 0.32158(13) 0.95452(11) 0.47795(10) 0.0304(4) Uani 1 1 d . .
C32 C 0.32891(14) 0.93547(10) 0.55460(11) 0.0327(5) Uani 1 1 d . .
C33 C 0.26045(17) 0.94743(13) 0.59976(13) 0.0469(6) Uani 1 1 d . .
H33 H 0.2048 0.9650 0.5828 0.056 Uiso 1 1 calc R U
C34 C 0.2724(2) 0.93407(15) 0.66902(14) 0.0622(8) Uani 1 1 d . .
H34 H 0.2248 0.9426 0.6990 0.075 Uiso 1 1 calc R U
C35 C 0.3519(2) 0.90870(15) 0.69496(14) 0.0640(8) Uani 1 1 d . .
H35 H 0.3596 0.9001 0.7426 0.077 Uiso 1 1 calc R U
C36 C 0.4211(2) 0.89572(14) 0.65120(14) 0.0564(7) Uani 1 1 d . .
H36 H 0.4764 0.8777 0.6686 0.068 Uiso 1 1 calc R U
C37 C 0.40912(16) 0.90920(12) 0.58167(12) 0.0410(5) Uani 1 1 d . .
H37 H 0.4568 0.9003 0.5519 0.049 Uiso 1 1 calc R U
C38 C 0.22863(14) 0.97958(12) 0.45446(12) 0.0406(5) Uani 1 1 d . .
H38A H 0.2088 1.0231 0.4780 0.061 Uiso 1 1 calc R U
H38B H 0.1894 0.9406 0.4651 0.061 Uiso 1 1 calc R U
H38C H 0.2284 0.9910 0.4053 0.061 Uiso 1 1 calc R U
C39 C 0.37600(14) 1.02135(11) 0.46332(12) 0.0372(5) Uani 1 1 d . .
H39A H 0.4367 1.0091 0.4769 0.056 Uiso 1 1 calc R U
H39B H 0.3523 1.0621 0.4891 0.056 Uiso 1 1 calc R U
H39C H 0.3736 1.0353 0.4146 0.056 Uiso 1 1 calc R U
C40 C 0.28006(14) 0.79852(13) 0.18096(11) 0.0390(5) Uani 1 1 d . .
H40A H 0.3321 0.7703 0.2001 0.047 Uiso 1 1 calc R U
H40B H 0.3004 0.8375 0.1494 0.047 Uiso 1 1 calc R U
C41 C 0.22687(13) 0.74889(12) 0.14171(10) 0.0345(5) Uani 1 1 d . .
C42 C 0.26841(16) 0.69319(13) 0.10744(12) 0.0455(6) Uani 1 1 d . .
H42 H 0.3301 0.6860 0.1096 0.055 Uiso 1 1 calc R U
C43 C 0.22134(19) 0.64774(15) 0.07005(14) 0.0583(7) Uani 1 1 d . .
H43 H 0.2508 0.6098 0.0466 0.070 Uiso 1 1 calc R U
C44 C 0.13198(19) 0.65716(16) 0.06670(14) 0.0597(7) Uani 1 1 d . .
H44 H 0.0995 0.6257 0.0413 0.072 Uiso 1 1 calc R U
C45 C 0.09033(17) 0.71249(17) 0.10036(16) 0.0632(8) Uani 1 1 d . .
H45 H 0.0286 0.7194 0.0982 0.076 Uiso 1 1 calc R U
C46 C 0.13728(15) 0.75838(15) 0.13745(14) 0.0522(6) Uani 1 1 d . .
H46 H 0.1076 0.7968 0.1602 0.063 Uiso 1 1 calc R U
C47 C -0.03343(16) 0.77070(15) 0.32511(13) 0.0508(6) Uani 1 1 d . .
H47A H -0.0096 0.8165 0.3085 0.076 Uiso 1 1 calc R U
H47B H -0.0849 0.7619 0.2981 0.076 Uiso 1 1 calc R U
H47C H 0.0107 0.7305 0.3208 0.076 Uiso 1 1 calc R U
C48 C -0.12563(19) 0.69275(17) 0.43573(16) 0.0658(8) Uani 1 1 d . .
H48A H -0.0868 0.6494 0.4295 0.099 Uiso 1 1 calc R U
H48B H -0.1758 0.6926 0.4051 0.099 Uiso 1 1 calc R U
H48C H -0.1460 0.6924 0.4829 0.099 Uiso 1 1 calc R U
C49 C -0.1447(2) 0.85681(19) 0.42157(19) 0.0828(11) Uani 1 1 d . .
H49A H -0.1626 0.8616 0.4690 0.124 Uiso 1 1 calc R U
H49B H -0.1960 0.8497 0.3937 0.124 Uiso 1 1 calc R U
H49C H -0.1176 0.9011 0.4050 0.124 Uiso 1 1 calc R U
C50 C -0.07864(18) 0.76418(19) 0.59707(15) 0.0686(8) Uani 1 1 d . .
H50A H -0.1326 0.7871 0.5771 0.103 Uiso 1 1 calc R U
H50B H -0.0762 0.7741 0.6454 0.103 Uiso 1 1 calc R U
H50C H -0.0774 0.7114 0.5922 0.103 Uiso 1 1 calc R U
C51 C 0.01058(18) 0.90282(15) 0.56252(15) 0.0577(7) Uani 1 1 d . .
H51A H 0.0583 0.9249 0.5376 0.087 Uiso 1 1 calc R U
H51B H 0.0151 0.9122 0.6109 0.087 Uiso 1 1 calc R U
H51C H -0.0454 0.9240 0.5446 0.087 Uiso 1 1 calc R U
C52 C 0.11554(16) 0.76474(15) 0.60115(12) 0.0495(6) Uani 1 1 d . .
H52A H 0.1198 0.7115 0.6000 0.074 Uiso 1 1 calc R U
H52B H 0.1103 0.7786 0.6484 0.074 Uiso 1 1 calc R U
H52C H 0.1680 0.7844 0.5809 0.074 Uiso 1 1 calc R U
C1B C 0.31816(14) 0.54102(11) 0.63965(11) 0.0350(5) Uani 1 1 d . .
C2B C 0.30754(16) 0.46832(12) 0.62920(12) 0.0451(6) Uani 1 1 d . .
H2B H 0.2788 0.4382 0.6616 0.054 Uiso 1 1 calc R U
C3B C 0.34049(17) 0.44175(13) 0.56980(13) 0.0504(6) Uani 1 1 d . .
H3B H 0.3340 0.3922 0.5609 0.060 Uiso 1 1 calc R U
C4B C 0.38290(15) 0.48546(13) 0.52257(12) 0.0458(6) Uani 1 1 d . .
H4B H 0.4050 0.4648 0.4824 0.055 Uiso 1 1 calc R U
C5B C 0.39405(14) 0.55843(13) 0.53214(12) 0.0404(5) Uani 1 1 d . .
H5B H 0.4233 0.5883 0.4999 0.048 Uiso 1 1 calc R U
C6B C 0.35967(13) 0.58524(11) 0.59199(10) 0.0325(4) Uani 1 1 d . .
C7B C 0.31969(12) 0.64871(11) 0.67999(10) 0.0295(4) Uani 1 1 d . .
C8B C 0.30050(14) 0.71062(11) 0.72440(10) 0.0322(4) Uani 1 1 d . .
H8B1 H 0.2539 0.7440 0.7033 0.039 Uiso 1 1 calc R U
H8B2 H 0.3533 0.7382 0.7286 0.039 Uiso 1 1 calc R U
C9B C 0.18662(14) 0.72304(12) 0.81050(11) 0.0363(5) Uani 1 1 d . .
H9B H 0.1450 0.7131 0.7736 0.044 Uiso 1 1 calc R U
C10B C 0.18755(16) 0.80561(12) 0.81194(14) 0.0472(6) Uani 1 1 d . .
H10C H 0.2128 0.8255 0.7691 0.057 Uiso 1 1 calc R U
H10D H 0.2244 0.8186 0.8502 0.057 Uiso 1 1 calc R U
C11B C 0.09462(19) 0.83899(16) 0.82035(17) 0.0670(8) Uani 1 1 d . .
H11C H 0.0963 0.8924 0.8230 0.080 Uiso 1 1 calc R U
H11D H 0.0595 0.8296 0.7800 0.080 Uiso 1 1 calc R U
C12B C 0.0518(2) 0.80821(18) 0.88308(18) 0.0746(9) Uani 1 1 d . .
H12C H -0.0097 0.8277 0.8844 0.089 Uiso 1 1 calc R U
H12D H 0.0818 0.8238 0.9238 0.089 Uiso 1 1 calc R U
C13B C 0.05474(17) 0.72538(17) 0.88471(17) 0.0637(8) Uani 1 1 d . .
H13C H 0.0180 0.7099 0.8475 0.076 Uiso 1 1 calc R U
H13D H 0.0304 0.7068 0.9283 0.076 Uiso 1 1 calc R U
C14B C 0.14787(15) 0.69248(14) 0.87693(13) 0.0462(6) Uani 1 1 d . .
H14C H 0.1475 0.6388 0.8764 0.055 Uiso 1 1 calc R U
H14D H 0.1839 0.7046 0.9159 0.055 Uiso 1 1 calc R U
C15B C 0.34160(13) 0.69541(11) 0.84533(10) 0.0317(4) Uani 1 1 d . .
H15C H 0.3434 0.7482 0.8519 0.038 Uiso 1 1 calc R U
H15D H 0.3253 0.6715 0.8893 0.038 Uiso 1 1 calc R U
C16B C 0.43121(13) 0.66586(11) 0.82597(10) 0.0304(4) Uani 1 1 d . .
C17B C 0.49847(14) 0.71249(11) 0.81800(11) 0.0346(5) Uani 1 1 d . .
H17B H 0.4854 0.7633 0.8209 0.041 Uiso 1 1 calc R U
C18B C 0.58420(14) 0.68780(12) 0.80594(11) 0.0360(5) Uani 1 1 d . .
C19B C 0.59902(14) 0.61315(12) 0.80116(11) 0.0362(5) Uani 1 1 d . .
H19B H 0.6570 0.5947 0.7932 0.043 Uiso 1 1 calc R U
C20B C 0.53408(14) 0.56356(11) 0.80732(10) 0.0337(5) Uani 1 1 d . .
C21B C 0.44762(13) 0.58962(11) 0.82093(10) 0.0313(4) Uani 1 1 d . .
C22B C 0.55471(15) 0.48162(12) 0.79871(11) 0.0386(5) Uani 1 1 d . .
C23B C 0.53549(13) 0.43740(11) 0.86465(11) 0.0336(5) Uani 1 1 d . .
C24B C 0.56603(14) 0.45902(12) 0.92635(11) 0.0358(5) Uani 1 1 d . .
H24B H 0.5954 0.5028 0.9273 0.043 Uiso 1 1 calc R U
C25B C 0.55467(15) 0.41824(12) 0.98640(12) 0.0409(5) Uani 1 1 d . .
H25B H 0.5765 0.4341 1.0279 0.049 Uiso 1 1 calc R U
C26B C 0.51193(16) 0.35489(13) 0.98628(13) 0.0466(6) Uani 1 1 d . .
H26B H 0.5035 0.3270 1.0274 0.056 Uiso 1 1 calc R U
C27B C 0.48150(17) 0.33254(13) 0.92560(14) 0.0520(6) Uani 1 1 d . .
H27B H 0.4520 0.2888 0.9251 0.062 Uiso 1 1 calc R U
C28B C 0.49328(15) 0.37298(12) 0.86508(12) 0.0432(5) Uani 1 1 d . .
H28B H 0.4723 0.3564 0.8237 0.052 Uiso 1 1 calc R U
C29B C 0.65178(17) 0.46420(14) 0.78385(14) 0.0561(7) Uani 1 1 d . .
H29D H 0.6870 0.4784 0.8218 0.084 Uiso 1 1 calc R U
H29E H 0.6681 0.4913 0.7421 0.084 Uiso 1 1 calc R U
H29F H 0.6621 0.4118 0.7782 0.084 Uiso 1 1 calc R U
C30B C 0.5025(2) 0.45868(13) 0.73762(12) 0.0548(7) Uani 1 1 d . .
H30D H 0.5142 0.4904 0.6976 0.082 Uiso 1 1 calc R U
H30E H 0.4401 0.4629 0.7480 0.082 Uiso 1 1 calc R U
H30F H 0.5199 0.4081 0.7283 0.082 Uiso 1 1 calc R U
C31B C 0.65604(14) 0.74208(13) 0.79853(12) 0.0412(5) Uani 1 1 d . .
C32B C 0.66598(14) 0.77924(13) 0.86570(12) 0.0400(5) Uani 1 1 d . .
C33B C 0.6687(2) 0.85360(15) 0.86950(15) 0.0624(7) Uani 1 1 d . .
H33B H 0.6620 0.8839 0.8290 0.075 Uiso 1 1 calc R U
C34B C 0.6808(2) 0.88529(18) 0.93042(16) 0.0788(10) Uani 1 1 d . .
H34B H 0.6819 0.9367 0.9314 0.095 Uiso 1 1 calc R U
C35B C 0.6912(2) 0.84277(18) 0.98954(15) 0.0691(8) Uani 1 1 d . .
H35B H 0.6995 0.8645 1.0316 0.083 Uiso 1 1 calc R U
C36B C 0.6895(2) 0.76892(18) 0.98726(14) 0.0667(8) Uani 1 1 d . .
H36B H 0.6973 0.7389 1.0278 0.080 Uiso 1 1 calc R U
C37B C 0.67651(18) 0.73771(15) 0.92593(13) 0.0550(7) Uani 1 1 d . .
H37B H 0.6748 0.6863 0.9253 0.066 Uiso 1 1 calc R U
C38B C 0.74559(16) 0.70479(16) 0.78193(15) 0.0585(7) Uani 1 1 d . .
H38D H 0.7629 0.6687 0.8186 0.088 Uiso 1 1 calc R U
H38E H 0.7890 0.7415 0.7776 0.088 Uiso 1 1 calc R U
H38F H 0.7417 0.6805 0.7391 0.088 Uiso 1 1 calc R U
C39B C 0.63250(18) 0.79796(15) 0.73976(13) 0.0524(6) Uani 1 1 d . .
H39D H 0.6204 0.7724 0.6987 0.079 Uiso 1 1 calc R U
H39E H 0.6813 0.8289 0.7312 0.079 Uiso 1 1 calc R U
H39F H 0.5807 0.8282 0.7518 0.079 Uiso 1 1 calc R U
C40B C 0.39995(14) 0.71708(11) 0.58773(11) 0.0357(5) Uani 1 1 d . .
H40C H 0.3860 0.7597 0.6153 0.043 Uiso 1 1 calc R U
H40D H 0.3757 0.7286 0.5416 0.043 Uiso 1 1 calc R U
C41B C 0.49801(14) 0.70432(11) 0.58294(10) 0.0328(4) Uani 1 1 d . .
C42B C 0.54297(16) 0.74322(13) 0.53365(12) 0.0438(5) Uani 1 1 d . .
H42B H 0.5120 0.7765 0.5025 0.053 Uiso 1 1 calc R U
C43B C 0.63298(17) 0.73381(14) 0.52966(13) 0.0506(6) Uani 1 1 d . .
H43B H 0.6636 0.7618 0.4967 0.061 Uiso 1 1 calc R U
C44B C 0.67837(16) 0.68403(14) 0.57334(13) 0.0482(6) Uani 1 1 d . .
H44B H 0.7400 0.6772 0.5701 0.058 Uiso 1 1 calc R U
C45B C 0.63379(15) 0.64429(14) 0.62159(12) 0.0449(5) Uani 1 1 d . .
H45B H 0.6647 0.6094 0.6512 0.054 Uiso 1 1 calc R U
C46B C 0.54403(14) 0.65497(12) 0.62717(11) 0.0380(5) Uani 1 1 d . .
H46B H 0.5139 0.6284 0.6614 0.046 Uiso 1 1 calc R U
C47B C -0.0195(2) 0.5312(2) 0.8322(2) 0.0960(12) Uani 1 1 d . .
H47D H -0.0273 0.4914 0.8663 0.144 Uiso 1 1 calc R U
H47E H -0.0715 0.5382 0.8032 0.144 Uiso 1 1 calc R U
H47F H -0.0108 0.5762 0.8551 0.144 Uiso 1 1 calc R U
C48B C 0.0582(2) 0.41869(17) 0.7414(2) 0.0843(11) Uani 1 1 d . .
H48D H 0.0987 0.4104 0.7038 0.126 Uiso 1 1 calc R U
H48E H -0.0019 0.4199 0.7246 0.126 Uiso 1 1 calc R U
H48F H 0.0673 0.3792 0.7765 0.126 Uiso 1 1 calc R U
C49B C 0.0756(2) 0.57760(17) 0.70607(17) 0.0722(9) Uani 1 1 d . .
H49D H 0.0913 0.6244 0.7224 0.108 Uiso 1 1 calc R U
H49E H 0.0168 0.5830 0.6864 0.108 Uiso 1 1 calc R U
H49F H 0.1173 0.5619 0.6713 0.108 Uiso 1 1 calc R U
C50B C 0.27897(19) 0.46137(16) 0.94755(13) 0.0593(7) Uani 1 1 d . .
H50D H 0.3345 0.4739 0.9270 0.089 Uiso 1 1 calc R U
H50E H 0.2893 0.4210 0.9816 0.089 Uiso 1 1 calc R U
H50F H 0.2522 0.5038 0.9694 0.089 Uiso 1 1 calc R U
C51B C 0.1106(2) 0.3944(2) 0.92663(18) 0.0819(10) Uani 1 1 d . .
H51D H 0.0796 0.4324 0.9519 0.123 Uiso 1 1 calc R U
H51E H 0.1321 0.3546 0.9584 0.123 Uiso 1 1 calc R U
H51F H 0.0707 0.3758 0.8938 0.123 Uiso 1 1 calc R U
C52B C 0.2623(2) 0.35837(16) 0.83356(16) 0.0680(8) Uani 1 1 d . .
H52D H 0.2211 0.3378 0.8031 0.102 Uiso 1 1 calc R U
H52E H 0.2857 0.3202 0.8663 0.102 Uiso 1 1 calc R U
H52F H 0.3102 0.3779 0.8069 0.102 Uiso 1 1 calc R U

loop_
_atom_site_aniso_label
_atom_site_aniso_U_11
_atom_site_aniso_U_22
_atom_site_aniso_U_33
_atom_site_aniso_U_23
_atom_site_aniso_U_13
_atom_site_aniso_U_12
Zn1 0.02614(12) 0.02835(13) 0.03060(13) -0.00271(9) 0.00228(9) -0.00322(9)
Zn1B 0.03767(14) 0.02817(13) 0.03223(14) -0.00072(10) -0.00155(10) -0.00619(10)
Si1 0.0271(3) 0.0432(4) 0.0473(4) -0.0047(3) -0.0036(3) -0.0010(2)
Si2 0.0322(3) 0.0464(4) 0.0356(3) -0.0036(3) 0.0067(2) -0.0022(3)
Si1B 0.0445(4) 0.0404(4) 0.0765(5) 0.0049(3) -0.0170(3) -0.0126(3)
Si2B 0.0533(4) 0.0434(4) 0.0452(4) 0.0084(3) -0.0074(3) -0.0187(3)
N1 0.0334(9) 0.0274(9) 0.0327(9) 0.0003(7) -0.0003(7) -0.0023(7)
N2 0.0364(9) 0.0357(10) 0.0318(10) 0.0009(7) 0.0045(7) -0.0072(8)
N3 0.0277(8) 0.0246(8) 0.0307(9) -0.0008(7) 0.0021(7) -0.0056(7)
N4 0.0242(8) 0.0369(10) 0.0366(10) -0.0012(8) 0.0024(7) -0.0017(7)
N1B 0.0443(10) 0.0283(9) 0.0304(9) -0.0033(7) -0.0026(8) -0.0057(8)
N2B 0.0334(9) 0.0294(9) 0.0303(9) -0.0009(7) -0.0011(7) -0.0020(7)
N3B 0.0321(9) 0.0292(9) 0.0287(9) -0.0025(7) -0.0031(7) -0.0013(7)
N4B 0.0423(10) 0.0379(10) 0.0432(11) 0.0040(8) -0.0032(8) -0.0120(8)
O1 0.0276(7) 0.0362(8) 0.0319(8) -0.0063(6) 0.0048(6) -0.0089(6)
O1B 0.0393(8) 0.0277(7) 0.0377(8) 0.0023(6) -0.0026(6) -0.0035(6)
C1 0.0342(11) 0.0314(11) 0.0352(12) 0.0023(9) -0.0064(9) -0.0050(9)
C2 0.0456(13) 0.0349(12) 0.0450(13) -0.0008(10) -0.0074(10) 0.0031(10)
C3 0.0620(16) 0.0337(13) 0.0638(18) 0.0065(12) -0.0108(13) 0.0069(11)
C4 0.0686(18) 0.0427(15) 0.0677(19) 0.0224(13) -0.0060(15) -0.0045(13)
C5 0.0534(15) 0.0494(15) 0.0483(15) 0.0153(12) 0.0003(12) -0.0065(12)
C6 0.0367(11) 0.0354(12) 0.0396(12) 0.0040(9) -0.0051(9) -0.0070(9)
C7 0.0311(10) 0.0317(11) 0.0292(11) -0.0012(8) -0.0014(8) -0.0076(8)
C8 0.0350(11) 0.0313(11) 0.0307(11) -0.0053(8) 0.0045(9) -0.0031(9)
C9 0.0251(9) 0.0231(10) 0.0401(12) -0.0027(8) 0.0023(8) -0.0051(8)
C10 0.0364(11) 0.0269(10) 0.0464(13) -0.0070(9) 0.0064(10) -0.0045(9)
C11 0.0393(12) 0.0268(11) 0.0647(16) -0.0096(10) -0.0043(11) -0.0051(9)
C12 0.0411(12) 0.0277(11) 0.0685(17) 0.0028(11) 0.0015(11) -0.0087(9)
C13 0.0411(12) 0.0365(12) 0.0544(15) 0.0054(11) 0.0104(11) -0.0121(10)
C14 0.0357(11) 0.0298(11) 0.0432(13) -0.0026(9) 0.0073(9) -0.0089(9)
C15 0.0276(10) 0.0257(10) 0.0387(12) -0.0019(8) 0.0006(8) -0.0046(8)
C16 0.0279(10) 0.0258(10) 0.0325(11) -0.0009(8) -0.0014(8) -0.0054(8)
C17 0.0295(10) 0.0265(10) 0.0364(11) -0.0046(8) 0.0008(8) -0.0023(8)
C18 0.0256(9) 0.0302(10) 0.0337(11) -0.0009(8) 0.0029(8) -0.0038(8)
C19 0.0298(10) 0.0266(10) 0.0380(12) 0.0003(8) -0.0019(8) -0.0068(8)
C20 0.0275(10) 0.0261(10) 0.0312(11) -0.0024(8) -0.0038(8) -0.0024(8)
C21 0.0271(9) 0.0293(10) 0.0271(10) -0.0007(8) -0.0013(8) -0.0037(8)
C22 0.0271(10) 0.0323(11) 0.0459(13) -0.0051(9) 0.0076(9) -0.0056(8)
C23 0.0356(11) 0.0326(11) 0.0451(13) -0.0046(9) 0.0105(10) -0.0141(9)
C24 0.0753(18) 0.0406(14) 0.0519(16) -0.0075(12) 0.0143(14) -0.0023(13)
C25 0.108(3) 0.0593(18) 0.0430(16) -0.0087(13) 0.0150(16) -0.0119(17)
C26 0.084(2) 0.0588(18) 0.0444(16) 0.0076(13) -0.0008(14) -0.0242(16)
C27 0.0651(17) 0.0559(16) 0.0562(17) 0.0097(13) 0.0029(14) 0.0004(13)
C28 0.0579(15) 0.0515(15) 0.0425(14) 0.0012(11) 0.0105(12) 0.0012(12)
C29 0.0370(12) 0.0411(13) 0.0651(17) -0.0021(12) 0.0143(11) 0.0036(10)
C30 0.0298(11) 0.0504(14) 0.0568(15) -0.0082(11) 0.0064(10) -0.0133(10)
C31 0.0304(10) 0.0269(10) 0.0346(11) -0.0045(8) -0.0016(8) -0.0038(8)
C32 0.0400(11) 0.0226(10) 0.0369(12) -0.0054(8) -0.0006(9) -0.0095(8)
C33 0.0529(14) 0.0384(13) 0.0499(15) -0.0069(11) 0.0094(11) -0.0046(11)
C34 0.095(2) 0.0490(16) 0.0436(16) -0.0047(12) 0.0184(15) -0.0140(15)
C35 0.116(3) 0.0435(15) 0.0340(14) 0.0018(11) -0.0037(16) -0.0209(16)
C36 0.0801(19) 0.0392(14) 0.0505(16) 0.0033(11) -0.0245(14) -0.0128(13)
C37 0.0491(13) 0.0328(11) 0.0417(13) -0.0018(10) -0.0075(10) -0.0069(10)
C38 0.0354(11) 0.0354(12) 0.0512(14) -0.0098(10) -0.0057(10) 0.0017(9)
C39 0.0420(12) 0.0273(11) 0.0426(13) -0.0024(9) -0.0044(10) -0.0057(9)
C40 0.0352(11) 0.0478(13) 0.0342(12) 0.0012(10) 0.0083(9) -0.0058(10)
C41 0.0355(11) 0.0401(12) 0.0271(11) 0.0060(9) 0.0037(9) -0.0032(9)
C42 0.0419(13) 0.0471(14) 0.0465(14) -0.0001(11) 0.0007(10) 0.0047(11)
C43 0.0651(17) 0.0527(16) 0.0582(17) -0.0171(13) 0.0010(13) 0.0004(13)
C44 0.0625(17) 0.0621(17) 0.0569(17) -0.0149(14) -0.0067(13) -0.0142(14)
C45 0.0392(14) 0.077(2) 0.076(2) -0.0202(16) -0.0046(13) -0.0096(13)
C46 0.0380(13) 0.0590(16) 0.0610(17) -0.0163(13) 0.0052(11) -0.0031(11)
C47 0.0453(13) 0.0572(16) 0.0508(15) -0.0051(12) -0.0110(11) -0.0082(12)
C48 0.0532(16) 0.079(2) 0.0680(19) -0.0052(16) 0.0028(14) -0.0285(15)
C49 0.0612(18) 0.082(2) 0.103(3) -0.028(2) -0.0296(18) 0.0346(17)
C50 0.0510(16) 0.101(2) 0.0560(18) -0.0076(16) 0.0196(13) -0.0239(16)
C51 0.0579(16) 0.0547(16) 0.0611(17) -0.0193(13) 0.0006(13) 0.0058(13)
C52 0.0516(14) 0.0616(16) 0.0342(13) 0.0033(11) 0.0010(11) -0.0004(12)
C1B 0.0410(12) 0.0339(11) 0.0305(11) -0.0058(9) -0.0066(9) -0.0019(9)
C2B 0.0569(14) 0.0350(12) 0.0446(14) -0.0074(10) -0.0042(11) -0.0082(11)
C3B 0.0624(16) 0.0375(13) 0.0528(15) -0.0176(11) -0.0103(12) -0.0018(11)
C4B 0.0473(13) 0.0498(14) 0.0408(13) -0.0181(11) -0.0057(11) 0.0085(11)
C5B 0.0373(12) 0.0466(13) 0.0368(12) -0.0061(10) -0.0029(9) 0.0047(10)
C6B 0.0340(11) 0.0317(11) 0.0319(11) -0.0053(9) -0.0076(9) 0.0009(9)
C7B 0.0300(10) 0.0295(10) 0.0289(11) -0.0018(8) -0.0060(8) -0.0004(8)
C8B 0.0390(11) 0.0269(10) 0.0303(11) 0.0007(8) -0.0044(9) -0.0024(8)
C9B 0.0339(11) 0.0349(11) 0.0397(12) -0.0039(9) -0.0039(9) 0.0033(9)
C10B 0.0497(14) 0.0340(12) 0.0571(16) -0.0064(11) 0.0038(11) 0.0067(10)
C11B 0.0603(17) 0.0487(16) 0.090(2) -0.0104(15) 0.0027(16) 0.0222(13)
C12B 0.0533(17) 0.076(2) 0.093(2) -0.0188(18) 0.0158(16) 0.0169(15)
C13B 0.0439(14) 0.073(2) 0.074(2) -0.0080(15) 0.0152(13) 0.0017(13)
C14B 0.0411(12) 0.0473(14) 0.0502(15) -0.0045(11) 0.0076(11) -0.0014(11)
C15B 0.0364(11) 0.0303(10) 0.0287(11) -0.0055(8) -0.0031(8) -0.0009(8)
C16B 0.0329(10) 0.0302(10) 0.0280(10) -0.0019(8) -0.0037(8) -0.0011(8)
C17B 0.0412(12) 0.0295(11) 0.0328(11) -0.0021(9) -0.0031(9) -0.0001(9)
C18B 0.0359(11) 0.0377(12) 0.0342(12) 0.0015(9) 0.0000(9) -0.0040(9)
C19B 0.0331(11) 0.0379(12) 0.0364(12) 0.0032(9) 0.0029(9) 0.0037(9)
C20B 0.0409(11) 0.0312(11) 0.0281(11) 0.0016(8) 0.0015(9) 0.0020(9)
C21B 0.0360(11) 0.0326(11) 0.0251(10) 0.0006(8) -0.0023(8) -0.0030(9)
C22B 0.0481(13) 0.0316(11) 0.0349(12) -0.0020(9) 0.0062(10) 0.0057(9)
C23B 0.0368(11) 0.0272(10) 0.0358(12) -0.0023(9) 0.0026(9) 0.0068(8)
C24B 0.0381(11) 0.0309(11) 0.0384(12) -0.0041(9) 0.0025(9) 0.0004(9)
C25B 0.0446(12) 0.0419(13) 0.0354(12) -0.0012(10) -0.0013(10) 0.0034(10)
C26B 0.0526(14) 0.0424(13) 0.0431(14) 0.0082(11) 0.0047(11) 0.0008(11)
C27B 0.0600(16) 0.0366(13) 0.0597(17) 0.0025(12) 0.0005(13) -0.0113(11)
C28B 0.0505(13) 0.0359(12) 0.0433(13) -0.0044(10) -0.0060(11) -0.0016(10)
C29B 0.0644(16) 0.0400(13) 0.0607(17) 0.0060(12) 0.0289(13) 0.0148(12)
C30B 0.092(2) 0.0380(13) 0.0340(13) -0.0066(10) -0.0028(13) 0.0040(13)
C31B 0.0371(12) 0.0431(13) 0.0433(13) 0.0046(10) 0.0018(10) -0.0077(10)
C32B 0.0324(11) 0.0441(13) 0.0435(13) 0.0055(10) -0.0058(9) -0.0090(10)
C33B 0.086(2) 0.0498(16) 0.0510(16) 0.0055(13) -0.0162(14) -0.0117(14)
C34B 0.119(3) 0.0559(18) 0.064(2) -0.0078(15) -0.0217(19) -0.0190(18)
C35B 0.077(2) 0.082(2) 0.0514(17) -0.0108(16) -0.0095(15) -0.0253(17)
C36B 0.0753(19) 0.080(2) 0.0453(16) 0.0176(14) -0.0159(14) -0.0259(17)
C37B 0.0653(17) 0.0521(15) 0.0479(15) 0.0105(12) -0.0124(13) -0.0168(13)
C38B 0.0419(14) 0.0634(17) 0.0714(19) -0.0041(14) 0.0100(13) -0.0116(12)
C39B 0.0612(16) 0.0571(16) 0.0396(14) 0.0086(11) -0.0040(12) -0.0201(13)
C40B 0.0413(12) 0.0317(11) 0.0335(11) 0.0034(9) -0.0013(9) -0.0016(9)
C41B 0.0393(11) 0.0309(11) 0.0289(11) -0.0057(8) 0.0010(9) -0.0057(9)
C42B 0.0523(14) 0.0389(12) 0.0396(13) 0.0025(10) 0.0061(11) -0.0034(10)
C43B 0.0535(15) 0.0510(15) 0.0487(15) -0.0047(12) 0.0178(12) -0.0130(12)
C44B 0.0393(12) 0.0553(15) 0.0517(15) -0.0143(12) 0.0086(11) -0.0061(11)
C45B 0.0388(12) 0.0497(14) 0.0459(14) -0.0046(11) -0.0034(10) 0.0011(10)
C46B 0.0414(12) 0.0403(12) 0.0324(12) -0.0006(9) 0.0010(9) -0.0059(10)
C47B 0.0512(18) 0.095(3) 0.141(4) 0.010(2) 0.006(2) -0.0100(18)
C48B 0.091(2) 0.0537(18) 0.110(3) 0.0001(18) -0.054(2) -0.0190(17)
C49B 0.0648(18) 0.0625(18) 0.089(2) 0.0213(16) -0.0390(16) -0.0205(15)
C50B 0.0704(18) 0.0645(18) 0.0444(15) 0.0073(13) -0.0068(13) -0.0233(14)
C51B 0.078(2) 0.086(2) 0.083(2) 0.0254(19) 0.0011(18) -0.0373(19)
C52B 0.082(2) 0.0508(16) 0.070(2) 0.0033(14) -0.0234(16) 0.0015(15)

loop_
_atom_type_symbol
_atom_type_description
_atom_type_scat_dispersion_real
_atom_type_scat_dispersion_imag
_atom_type_scat_source
C C 0.0033 0.0016 'International Tables Vol C Tables 4.2.6.8 and 6.1.1.4'
H H 0.0000 0.0000 'International Tables Vol C Tables 4.2.6.8 and 6.1.1.4'
N N 0.0061 0.0033 'International Tables Vol C Tables 4.2.6.8 and 6.1.1.4'
O O 0.0106 0.0060 'International Tables Vol C Tables 4.2.6.8 and 6.1.1.4'
Si Si 0.0817 0.0704 'International Tables Vol C Tables 4.2.6.8 and 6.1.1.4'
Zn Zn 0.2839 1.4301 'International Tables Vol C Tables 4.2.6.8 and 6.1.1.4'

loop_
_geom_angle_atom_site_label_1
_geom_angle_atom_site_label_2
_geom_angle_atom_site_label_3
_geom_angle
N4 Zn1 O1 122.63(7)
N4 Zn1 N1 123.85(7)
O1 Zn1 N1 101.75(6)
N4 Zn1 N3 122.66(7)
O1 Zn1 N3 94.38(6)
N1 Zn1 N3 81.55(6)
N4B Zn1B O1B 121.66(7)
N4B Zn1B N1B 121.06(8)
O1B Zn1B N1B 99.95(7)
N4B Zn1B N3B 128.96(7)
O1B Zn1B N3B 94.40(6)
N1B Zn1B N3B 81.01(6)
N4 Si1 C47 112.58(10)
N4 Si1 C49 112.00(12)
C47 Si1 C49 107.51(15)
N4 Si1 C48 112.89(12)
C47 Si1 C48 104.20(13)
C49 Si1 C48 107.16(16)
N4 Si2 C52 112.47(10)
N4 Si2 C51 111.40(11)
C52 Si2 C51 106.24(13)
N4 Si2 C50 113.24(12)
C52 Si2 C50 105.81(13)
C51 Si2 C50 107.22(14)
N4B Si1B C49B 112.33(11)
N4B Si1B C47B 112.52(15)
C49B Si1B C47B 106.21(17)
N4B Si1B C48B 112.74(13)
C49B Si1B C48B 106.37(16)
C47B Si1B C48B 106.16(18)
N4B Si2B C50B 112.09(11)
N4B Si2B C51B 113.10(14)
C50B Si2B C51B 105.63(15)
N4B Si2B C52B 109.61(12)
C50B Si2B C52B 108.51(14)
C51B Si2B C52B 107.68(16)
C7 N1 C1 105.69(17)
C7 N1 Zn1 112.31(13)
C1 N1 Zn1 140.56(14)
C7 N2 C6 106.94(17)
C7 N2 C40 125.74(18)
C6 N2 C40 127.00(18)
C8 N3 C15 109.05(15)
C8 N3 C9 110.82(15)
C15 N3 C9 112.00(15)
C8 N3 Zn1 107.67(11)
C15 N3 Zn1 104.78(11)
C9 N3 Zn1 112.24(11)
Si2 N4 Si1 125.02(10)
Si2 N4 Zn1 115.05(9)
Si1 N4 Zn1 118.38(10)
C7B N1B C1B 106.34(17)
C7B N1B Zn1B 113.48(13)
C1B N1B Zn1B 137.06(14)
C7B N2B C6B 106.83(17)
C7B N2B C40B 127.01(17)
C6B N2B C40B 125.89(17)
C8B N3B C9B 109.46(16)
C8B N3B C15B 110.22(15)
C9B N3B C15B 111.70(15)
C8B N3B Zn1B 108.77(11)
C9B N3B Zn1B 113.28(12)
C15B N3B Zn1B 103.22(11)
Si1B N4B Si2B 122.21(11)
Si1B N4B Zn1B 121.21(11)
Si2B N4B Zn1B 114.05(10)
C21 O1 Zn1 115.15(12)
C21B O1B Zn1B 123.77(13)
C2 C1 N1 130.2(2)
C2 C1 C6 121.0(2)
N1 C1 C6 108.70(18)
C3 C2 C1 117.0(2)
C3 C2 H2 121.5
C1 C2 H2 121.5
C2 C3 C4 121.6(2)
C2 C3 H3 119.2
C4 C3 H3 119.2
C5 C4 C3 121.9(2)
C5 C4 H4 119.0
C3 C4 H4 119.0
C4 C5 C6 116.4(2)
C4 C5 H5 121.8
C6 C5 H5 121.8
N2 C6 C5 132.1(2)
N2 C6 C1 105.92(18)
C5 C6 C1 122.0(2)
N1 C7 N2 112.71(18)
N1 C7 C8 122.22(17)
N2 C7 C8 124.75(18)
N3 C8 C7 110.72(16)
N3 C8 H8A 109.5
C7 C8 H8A 109.5
N3 C8 H8B 109.5
C7 C8 H8B 109.5
H8A C8 H8B 108.1
N3 C9 C14 111.93(16)
N3 C9 C10 114.77(15)
C14 C9 C10 110.17(17)
N3 C9 H9 106.5
C14 C9 H9 106.5
C10 C9 H9 106.5
C9 C10 C11 110.42(17)
C9 C10 H10A 109.6
C11 C10 H10A 109.6
C9 C10 H10B 109.6
C11 C10 H10B 109.6
H10A C10 H10B 108.1
C12 C11 C10 111.71(19)
C12 C11 H11A 109.3
C10 C11 H11A 109.3
C12 C11 H11B 109.3
C10 C11 H11B 109.3
H11A C11 H11B 107.9
C11 C12 C13 111.03(19)
C11 C12 H12A 109.4
C13 C12 H12A 109.4
C11 C12 H12B 109.4
C13 C12 H12B 109.4
H12A C12 H12B 108.0
C12 C13 C14 111.48(18)
C12 C13 H13A 109.3
C14 C13 H13A 109.3
C12 C13 H13B 109.3
C14 C13 H13B 109.3
H13A C13 H13B 108.0
C9 C14 C13 110.21(18)
C9 C14 H14A 109.6
C13 C14 H14A 109.6
C9 C14 H14B 109.6
C13 C14 H14B 109.6
H14A C14 H14B 108.1
C16 C15 N3 114.14(16)
C16 C15 H15A 108.7
N3 C15 H15A 108.7
C16 C15 H15B 108.7
N3 C15 H15B 108.7
H15A C15 H15B 107.6
C17 C16 C21 120.92(17)
C17 C16 C15 120.37(17)
C21 C16 C15 118.59(17)
C16 C17 C18 121.93(18)
C16 C17 H17 119.0
C18 C17 H17 119.0
C17 C18 C19 116.27(17)
C17 C18 C22 121.38(18)
C19 C18 C22 122.30(17)
C20 C19 C18 124.19(18)
C20 C19 H19 117.9
C18 C19 H19 117.9
C19 C20 C21 118.02(17)
C19 C20 C31 122.01(17)
C21 C20 C31 119.97(17)
O1 C21 C16 119.48(17)
O1 C21 C20 121.88(17)
C16 C21 C20 118.63(17)
C23 C22 C29 112.40(19)
C23 C22 C18 108.50(17)
C29 C22 C18 110.27(17)
C23 C22 C30 108.11(18)
C29 C22 C30 106.53(18)
C18 C22 C30 111.03(17)
C24 C23 C28 115.9(2)
C24 C23 C22 124.2(2)
C28 C23 C22 119.9(2)
C23 C24 C25 121.5(3)
C23 C24 H24 119.2
C25 C24 H24 119.2
C26 C25 C24 121.1(3)
C26 C25 H25 119.5
C24 C25 H25 119.5
C25 C26 C27 118.7(3)
C25 C26 H26 120.7
C27 C26 H26 120.7
C26 C27 C28 120.8(3)
C26 C27 H27 119.6
C28 C27 H27 119.6
C27 C28 C23 121.9(2)
C27 C28 H28 119.0
C23 C28 H28 119.0
C22 C29 H29A 109.5
C22 C29 H29B 109.5
H29A C29 H29B 109.5
C22 C29 H29C 109.5
H29A C29 H29C 109.5
H29B C29 H29C 109.5
C22 C30 H30A 109.5
C22 C30 H30B 109.5
H30A C30 H30B 109.5
C22 C30 H30C 109.5
H30A C30 H30C 109.5
H30B C30 H30C 109.5
C32 C31 C38 113.53(17)
C32 C31 C20 109.47(16)
C38 C31 C20 109.88(16)
C32 C31 C39 106.62(16)
C38 C31 C39 105.04(17)
C20 C31 C39 112.25(16)
C37 C32 C33 117.6(2)
C37 C32 C31 118.99(19)
C33 C32 C31 123.3(2)
C34 C33 C32 120.9(3)
C34 C33 H33 119.6
C32 C33 H33 119.6
C35 C34 C33 120.8(3)
C35 C34 H34 119.6
C33 C34 H34 119.6
C34 C35 C36 119.6(3)
C34 C35 H35 120.2
C36 C35 H35 120.2
C35 C36 C37 119.6(3)
C35 C36 H36 120.2
C37 C36 H36 120.2
C36 C37 C32 121.5(2)
C36 C37 H37 119.2
C32 C37 H37 119.2
C31 C38 H38A 109.5
C31 C38 H38B 109.5
H38A C38 H38B 109.5
C31 C38 H38C 109.5
H38A C38 H38C 109.5
H38B C38 H38C 109.5
C31 C39 H39A 109.5
C31 C39 H39B 109.5
H39A C39 H39B 109.5
C31 C39 H39C 109.5
H39A C39 H39C 109.5
H39B C39 H39C 109.5
N2 C40 C41 112.75(17)
N2 C40 H40A 109.0
C41 C40 H40A 109.0
N2 C40 H40B 109.0
C41 C40 H40B 109.0
H40A C40 H40B 107.8
C46 C41 C42 118.5(2)
C46 C41 C40 121.9(2)
C42 C41 C40 119.6(2)
C41 C42 C43 120.8(2)
C41 C42 H42 119.6
C43 C42 H42 119.6
C44 C43 C42 120.3(2)
C44 C43 H43 119.9
C42 C43 H43 119.9
C45 C44 C43 119.2(3)
C45 C44 H44 120.4
C43 C44 H44 120.4
C44 C45 C46 120.6(3)
C44 C45 H45 119.7
C46 C45 H45 119.7
C41 C46 C45 120.6(2)
C41 C46 H46 119.7
C45 C46 H46 119.7
Si1 C47 H47A 109.5
Si1 C47 H47B 109.5
H47A C47 H47B 109.5
Si1 C47 H47C 109.5
H47A C47 H47C 109.5
H47B C47 H47C 109.5
Si1 C48 H48A 109.5
Si1 C48 H48B 109.5
H48A C48 H48B 109.5
Si1 C48 H48C 109.5
H48A C48 H48C 109.5
H48B C48 H48C 109.5
Si1 C49 H49A 109.5
Si1 C49 H49B 109.5
H49A C49 H49B 109.5
Si1 C49 H49C 109.5
H49A C49 H49C 109.5
H49B C49 H49C 109.5
Si2 C50 H50A 109.5
Si2 C50 H50B 109.5
H50A C50 H50B 109.5
Si2 C50 H50C 109.5
H50A C50 H50C 109.5
H50B C50 H50C 109.5
Si2 C51 H51A 109.5
Si2 C51 H51B 109.5
H51A C51 H51B 109.5
Si2 C51 H51C 109.5
H51A C51 H51C 109.5
H51B C51 H51C 109.5
Si2 C52 H52A 109.5
Si2 C52 H52B 109.5
H52A C52 H52B 109.5
Si2 C52 H52C 109.5
H52A C52 H52C 109.5
H52B C52 H52C 109.5
C2B C1B C6B 121.4(2)
C2B C1B N1B 130.3(2)
C6B C1B N1B 108.27(18)
C3B C2B C1B 117.0(2)
C3B C2B H2B 121.5
C1B C2B H2B 121.5
C2B C3B C4B 121.7(2)
C2B C3B H3B 119.1
C4B C3B H3B 119.1
C3B C4B C5B 122.1(2)
C3B C4B H4B 119.0
C5B C4B H4B 119.0
C4B C5B C6B 115.9(2)
C4B C5B H5B 122.0
C6B C5B H5B 122.0
C1B C6B N2B 106.34(17)
C1B C6B C5B 121.83(19)
N2B C6B C5B 131.8(2)
N1B C7B N2B 112.20(17)
N1B C7B C8B 122.66(18)
N2B C7B C8B 124.97(18)
C7B C8B N3B 111.16(16)
C7B C8B H8B1 109.4
N3B C8B H8B1 109.4
C7B C8B H8B2 109.4
N3B C8B H8B2 109.4
H8B1 C8B H8B2 108.0
N3B C9B C10B 115.32(18)
N3B C9B C14B 112.51(17)
C10B C9B C14B 109.51(19)
N3B C9B H9B 106.3
C10B C9B H9B 106.3
C14B C9B H9B 106.3
C9B C10B C11B 110.0(2)
C9B C10B H10C 109.7
C11B C10B H10C 109.7
C9B C10B H10D 109.7
C11B C10B H10D 109.7
H10C C10B H10D 108.2
C12B C11B C10B 111.9(2)
C12B C11B H11C 109.2
C10B C11B H11C 109.2
C12B C11B H11D 109.2
C10B C11B H11D 109.2
H11C C11B H11D 107.9
C11B C12B C13B 111.4(2)
C11B C12B H12C 109.3
C13B C12B H12C 109.3
C11B C12B H12D 109.3
C13B C12B H12D 109.3
H12C C12B H12D 108.0
C12B C13B C14B 111.6(2)
C12B C13B H13C 109.3
C14B C13B H13C 109.3
C12B C13B H13D 109.3
C14B C13B H13D 109.3
H13C C13B H13D 108.0
C13B C14B C9B 109.4(2)
C13B C14B H14C 109.8
C9B C14B H14C 109.8
C13B C14B H14D 109.8
C9B C14B H14D 109.8
H14C C14B H14D 108.3
C16B C15B N3B 113.76(16)
C16B C15B H15C 108.8
N3B C15B H15C 108.8
C16B C15B H15D 108.8
N3B C15B H15D 108.8
H15C C15B H15D 107.7
C17B C16B C21B 120.46(19)
C17B C16B C15B 119.91(18)
C21B C16B C15B 119.46(18)
C16B C17B C18B 122.7(2)
C16B C17B H17B 118.7
C18B C17B H17B 118.7
C19B C18B C17B 116.05(19)
C19B C18B C31B 123.73(19)
C17B C18B C31B 120.2(2)
C18B C19B C20B 124.1(2)
C18B C19B H19B 118.0
C20B C19B H19B 118.0
C19B C20B C21B 118.98(19)
C19B C20B C22B 121.25(19)
C21B C20B C22B 119.76(19)
O1B C21B C20B 121.75(18)
O1B C21B C16B 120.49(18)
C20B C21B C16B 117.71(18)
C23B C22B C29B 105.70(18)
C23B C22B C20B 110.55(17)
C29B C22B C20B 111.98(19)
C23B C22B C30B 112.68(19)
C29B C22B C30B 107.4(2)
C20B C22B C30B 108.56(18)
C24B C23B C28B 117.6(2)
C24B C23B C22B 119.79(19)
C28B C23B C22B 122.4(2)
C25B C24B C23B 121.6(2)
C25B C24B H24B 119.2
C23B C24B H24B 119.2
C26B C25B C24B 120.2(2)
C26B C25B H25B 119.9
C24B C25B H25B 119.9
C25B C26B C27B 119.0(2)
C25B C26B H26B 120.5
C27B C26B H26B 120.5
C26B C27B C28B 121.0(2)
C26B C27B H27B 119.5
C28B C27B H27B 119.5
C27B C28B C23B 120.5(2)
C27B C28B H28B 119.7
C23B C28B H28B 119.7
C22B C29B H29D 109.5
C22B C29B H29E 109.5
H29D C29B H29E 109.5
C22B C29B H29F 109.5
H29D C29B H29F 109.5
H29E C29B H29F 109.5
C22B C30B H30D 109.5
C22B C30B H30E 109.5
H30D C30B H30E 109.5
C22B C30B H30F 109.5
H30D C30B H30F 109.5
H30E C30B H30F 109.5
C32B C31B C39B 111.4(2)
C32B C31B C18B 109.37(18)
C39B C31B C18B 109.22(19)
C32B C31B C38B 107.2(2)
C39B C31B C38B 107.1(2)
C18B C31B C38B 112.5(2)
C37B C32B C33B 116.7(2)
C37B C32B C31B 120.0(2)
C33B C32B C31B 123.2(2)
C34B C33B C32B 121.9(3)
C34B C33B H33B 119.1
C32B C33B H33B 119.1
C35B C34B C33B 120.2(3)
C35B C34B H34B 119.9
C33B C34B H34B 119.9
C36B C35B C34B 119.2(3)
C36B C35B H35B 120.4
C34B C35B H35B 120.4
C35B C36B C37B 120.1(3)
C35B C36B H36B 120.0
C37B C36B H36B 120.0
C32B C37B C36B 121.9(3)
C32B C37B H37B 119.1
C36B C37B H37B 119.1
C31B C38B H38D 109.5
C31B C38B H38E 109.5
H38D C38B H38E 109.5
C31B C38B H38F 109.5
H38D C38B H38F 109.5
H38E C38B H38F 109.5
C31B C39B H39D 109.5
C31B C39B H39E 109.5
H39D C39B H39E 109.5
C31B C39B H39F 109.5
H39D C39B H39F 109.5
H39E C39B H39F 109.5
N2B C40B C41B 112.37(17)
N2B C40B H40C 109.1
C41B C40B H40C 109.1
N2B C40B H40D 109.1
C41B C40B H40D 109.1
H40C C40B H40D 107.9
C42B C41B C46B 119.2(2)
C42B C41B C40B 119.4(2)
C46B C41B C40B 121.45(18)
C41B C42B C43B 120.3(2)
C41B C42B H42B 119.9
C43B C42B H42B 119.9
C44B C43B C42B 120.3(2)
C44B C43B H43B 119.8
C42B C43B H43B 119.8
C45B C44B C43B 119.6(2)
C45B C44B H44B 120.2
C43B C44B H44B 120.2
C44B C45B C46B 120.4(2)
C44B C45B H45B 119.8
C46B C45B H45B 119.8
C45B C46B C41B 120.2(2)
C45B C46B H46B 119.9
C41B C46B H46B 119.9
Si1B C47B H47D 109.5
Si1B C47B H47E 109.5
H47D C47B H47E 109.5
Si1B C47B H47F 109.5
H47D C47B H47F 109.5
H47E C47B H47F 109.5
Si1B C48B H48D 109.5
Si1B C48B H48E 109.5
H48D C48B H48E 109.5
Si1B C48B H48F 109.5
H48D C48B H48F 109.5
H48E C48B H48F 109.5
Si1B C49B H49D 109.5
Si1B C49B H49E 109.5
H49D C49B H49E 109.5
Si1B C49B H49F 109.5
H49D C49B H49F 109.5
H49E C49B H49F 109.5
Si2B C50B H50D 109.5
Si2B C50B H50E 109.5
H50D C50B H50E 109.5
Si2B C50B H50F 109.5
H50D C50B H50F 109.5
H50E C50B H50F 109.5
Si2B C51B H51D 109.5
Si2B C51B H51E 109.5
H51D C51B H51E 109.5
Si2B C51B H51F 109.5
H51D C51B H51F 109.5
H51E C51B H51F 109.5
Si2B C52B H52D 109.5
Si2B C52B H52E 109.5
H52D C52B H52E 109.5
Si2B C52B H52F 109.5
H52D C52B H52F 109.5
H52E C52B H52F 109.5

loop_
_geom_bond_atom_site_label_1
_geom_bond_atom_site_label_2
_geom_bond_distance
Zn1 N4 1.9127(16)
Zn1 O1 1.9423(13)
Zn1 N1 2.0669(17)
Zn1 N3 2.2106(16)
Zn1B N4B 1.9152(18)
Zn1B O1B 1.9397(14)
Zn1B N1B 2.0416(17)
Zn1B N3B 2.2232(16)
Si1 N4 1.7105(18)
Si1 C47 1.862(3)
Si1 C49 1.864(3)
Si1 C48 1.884(3)
Si2 N4 1.7092(18)
Si2 C52 1.865(3)
Si2 C51 1.871(3)
Si2 C50 1.879(3)
Si1B N4B 1.711(2)
Si1B C49B 1.870(3)
Si1B C47B 1.875(4)
Si1B C48B 1.878(3)
Si2B N4B 1.723(2)
Si2B C50B 1.861(3)
Si2B C51B 1.871(3)
Si2B C52B 1.880(3)
N1 C7 1.316(3)
N1 C1 1.395(3)
N2 C7 1.352(3)
N2 C6 1.384(3)
N2 C40 1.466(3)
N3 C8 1.480(3)
N3 C15 1.500(2)
N3 C9 1.508(2)
N1B C7B 1.319(3)
N1B C1B 1.400(3)
N2B C7B 1.357(3)
N2B C6B 1.392(3)
N2B C40B 1.460(3)
N3B C8B 1.492(3)
N3B C9B 1.504(3)
N3B C15B 1.509(3)
O1 C21 1.331(2)
O1B C21B 1.326(2)
C1 C2 1.391(3)
C1 C6 1.394(3)
C2 C3 1.383(3)
C2 H2 0.9500
C3 C4 1.391(4)
C3 H3 0.9500
C4 C5 1.384(4)
C4 H4 0.9500
C5 C6 1.392(3)
C5 H5 0.9500
C7 C8 1.491(3)
C8 H8A 0.9900
C8 H8B 0.9900
C9 C14 1.521(3)
C9 C10 1.528(3)
C9 H9 1.0000
C10 C11 1.532(3)
C10 H10A 0.9900
C10 H10B 0.9900
C11 C12 1.516(3)
C11 H11A 0.9900
C11 H11B 0.9900
C12 C13 1.524(3)
C12 H12A 0.9900
C12 H12B 0.9900
C13 C14 1.528(3)
C13 H13A 0.9900
C13 H13B 0.9900
C14 H14A 0.9900
C14 H14B 0.9900
C15 C16 1.501(3)
C15 H15A 0.9900
C15 H15B 0.9900
C16 C17 1.387(3)
C16 C21 1.409(3)
C17 C18 1.394(3)
C17 H17 0.9500
C18 C19 1.400(3)
C18 C22 1.541(3)
C19 C20 1.394(3)
C19 H19 0.9500
C20 C21 1.419(3)
C20 C31 1.541(3)
C22 C23 1.533(3)
C22 C29 1.536(3)
C22 C30 1.548(3)
C23 C24 1.383(3)
C23 C28 1.390(3)
C24 C25 1.394(4)
C24 H24 0.9500
C25 C26 1.348(4)
C25 H25 0.9500
C26 C27 1.368(4)
C26 H26 0.9500
C27 C28 1.378(4)
C27 H27 0.9500
C28 H28 0.9500
C29 H29A 0.9800
C29 H29B 0.9800
C29 H29C 0.9800
C30 H30A 0.9800
C30 H30B 0.9800
C30 H30C 0.9800
C31 C32 1.534(3)
C31 C38 1.537(3)
C31 C39 1.545(3)
C32 C37 1.392(3)
C32 C33 1.392(3)
C33 C34 1.384(4)
C33 H33 0.9500
C34 C35 1.370(4)
C34 H34 0.9500
C35 C36 1.386(4)
C35 H35 0.9500
C36 C37 1.389(3)
C36 H36 0.9500
C37 H37 0.9500
C38 H38A 0.9800
C38 H38B 0.9800
C38 H38C 0.9800
C39 H39A 0.9800
C39 H39B 0.9800
C39 H39C 0.9800
C40 C41 1.507(3)
C40 H40A 0.9900
C40 H40B 0.9900
C41 C46 1.379(3)
C41 C42 1.381(3)
C42 C43 1.381(4)
C42 H42 0.9500
C43 C44 1.375(4)
C43 H43 0.9500
C44 C45 1.370(4)
C44 H44 0.9500
C45 C46 1.382(4)
C45 H45 0.9500
C46 H46 0.9500
C47 H47A 0.9800
C47 H47B 0.9800
C47 H47C 0.9800
C48 H48A 0.9800
C48 H48B 0.9800
C48 H48C 0.9800
C49 H49A 0.9800
C49 H49B 0.9800
C49 H49C 0.9800
C50 H50A 0.9800
C50 H50B 0.9800
C50 H50C 0.9800
C51 H51A 0.9800
C51 H51B 0.9800
C51 H51C 0.9800
C52 H52A 0.9800
C52 H52B 0.9800
C52 H52C 0.9800
C1B C2B 1.385(3)
C1B C6B 1.391(3)
C2B C3B 1.376(3)
C2B H2B 0.9500
C3B C4B 1.387(4)
C3B H3B 0.9500
C4B C5B 1.388(3)
C4B H4B 0.9500
C5B C6B 1.393(3)
C5B H5B 0.9500
C7B C8B 1.489(3)
C8B H8B1 0.9900
C8B H8B2 0.9900
C9B C10B 1.523(3)
C9B C14B 1.532(3)
C9B H9B 1.0000
C10B C11B 1.532(3)
C10B H10C 0.9900
C10B H10D 0.9900
C11B C12B 1.501(4)
C11B H11C 0.9900
C11B H11D 0.9900
C12B C13B 1.522(4)
C12B H12C 0.9900
C12B H12D 0.9900
C13B C14B 1.530(3)
C13B H13C 0.9900
C13B H13D 0.9900
C14B H14C 0.9900
C14B H14D 0.9900
C15B C16B 1.505(3)
C15B H15C 0.9900
C15B H15D 0.9900
C16B C17B 1.388(3)
C16B C21B 1.420(3)
C17B C18B 1.391(3)
C17B H17B 0.9500
C18B C19B 1.388(3)
C18B C31B 1.537(3)
C19B C20B 1.395(3)
C19B H19B 0.9500
C20B C21B 1.415(3)
C20B C22B 1.541(3)
C22B C23B 1.535(3)
C22B C29B 1.538(3)
C22B C30B 1.539(3)
C23B C24B 1.389(3)
C23B C28B 1.387(3)
C24B C25B 1.384(3)
C24B H24B 0.9500
C25B C26B 1.374(3)
C25B H25B 0.9500
C26B C27B 1.376(4)
C26B H26B 0.9500
C27B C28B 1.390(3)
C27B H27B 0.9500
C28B H28B 0.9500
C29B H29D 0.9800
C29B H29E 0.9800
C29B H29F 0.9800
C30B H30D 0.9800
C30B H30E 0.9800
C30B H30F 0.9800
C31B C32B 1.533(3)
C31B C39B 1.535(3)
C31B C38B 1.542(3)
C32B C37B 1.381(3)
C32B C33B 1.379(4)
C33B C34B 1.380(4)
C33B H33B 0.9500
C34B C35B 1.372(4)
C34B H34B 0.9500
C35B C36B 1.365(4)
C35B H35B 0.9500
C36B C37B 1.385(4)
C36B H36B 0.9500
C37B H37B 0.9500
C38B H38D 0.9800
C38B H38E 0.9800
C38B H38F 0.9800
C39B H39D 0.9800
C39B H39E 0.9800
C39B H39F 0.9800
C40B C41B 1.514(3)
C40B H40C 0.9900
C40B H40D 0.9900
C41B C42B 1.386(3)
C41B C46B 1.386(3)
C42B C43B 1.386(3)
C42B H42B 0.9500
C43B C44B 1.380(4)
C43B H43B 0.9500
C44B C45B 1.377(3)
C44B H44B 0.9500
C45B C46B 1.387(3)
C45B H45B 0.9500
C46B H46B 0.9500
C47B H47D 0.9800
C47B H47E 0.9800
C47B H47F 0.9800
C48B H48D 0.9800
C48B H48E 0.9800
C48B H48F 0.9800
C49B H49D 0.9800
C49B H49E 0.9800
C49B H49F 0.9800
C50B H50D 0.9800
C50B H50E 0.9800
C50B H50F 0.9800
C51B H51D 0.9800
C51B H51E 0.9800
C51B H51F 0.9800
C52B H52D 0.9800
C52B H52E 0.9800
C52B H52F 0.9800

loop_
_geom_torsion_atom_site_label_1
_geom_torsion_atom_site_label_2
_geom_torsion_atom_site_label_3
_geom_torsion_atom_site_label_4
_geom_torsion
C52 Si2 N4 Si1 154.30(13)
C51 Si2 N4 Si1 -86.55(15)
C50 Si2 N4 Si1 34.39(19)
C52 Si2 N4 Zn1 -40.21(14)
C51 Si2 N4 Zn1 78.95(13)
C50 Si2 N4 Zn1 -160.11(14)
C47 Si1 N4 Si2 170.18(13)
C49 Si1 N4 Si2 48.9(2)
C48 Si1 N4 Si2 -72.18(17)
C47 Si1 N4 Zn1 5.12(15)
C49 Si1 N4 Zn1 -116.17(16)
C48 Si1 N4 Zn1 122.76(13)
C49B Si1B N4B Si2B -164.88(16)
C47B Si1B N4B Si2B 75.32(19)
C48B Si1B N4B Si2B -44.7(2)
C49B Si1B N4B Zn1B -4.00(19)
C47B Si1B N4B Zn1B -123.80(17)
C48B Si1B N4B Zn1B 116.17(17)
C50B Si2B N4B Si1B -154.24(14)
C51B Si2B N4B Si1B -35.0(2)
C52B Si2B N4B Si1B 85.20(17)
C50B Si2B N4B Zn1B 43.62(16)
C51B Si2B N4B Zn1B 162.91(15)
C52B Si2B N4B Zn1B -76.93(15)
C7 N1 C1 C2 177.4(2)
Zn1 N1 C1 C2 -18.3(4)
C7 N1 C1 C6 -1.0(2)
Zn1 N1 C1 C6 163.25(17)
N1 C1 C2 C3 -179.0(2)
C6 C1 C2 C3 -0.8(3)
C1 C2 C3 C4 0.0(4)
C2 C3 C4 C5 0.9(4)
C3 C4 C5 C6 -0.9(4)
C7 N2 C6 C5 -178.2(2)
C40 N2 C6 C5 -4.4(4)
C7 N2 C6 C1 1.2(2)
C40 N2 C6 C1 174.97(19)
C4 C5 C6 N2 179.4(2)
C4 C5 C6 C1 0.1(4)
C2 C1 C6 N2 -178.72(19)
N1 C1 C6 N2 -0.1(2)
C2 C1 C6 C5 0.7(3)
N1 C1 C6 C5 179.3(2)
C1 N1 C7 N2 1.8(2)
Zn1 N1 C7 N2 -167.44(13)
C1 N1 C7 C8 -171.97(18)
Zn1 N1 C7 C8 18.8(2)
C6 N2 C7 N1 -1.9(2)
C40 N2 C7 N1 -175.81(18)
C6 N2 C7 C8 171.66(19)
C40 N2 C7 C8 -2.2(3)
C15 N3 C8 C7 -92.25(18)
C9 N3 C8 C7 144.01(16)
Zn1 N3 C8 C7 20.92(18)
N1 C7 C8 N3 -28.2(3)
N2 C7 C8 N3 158.81(18)
C8 N3 C9 C14 -177.25(16)
C15 N3 C9 C14 60.7(2)
Zn1 N3 C9 C14 -56.83(18)
C8 N3 C9 C10 56.2(2)
C15 N3 C9 C10 -65.8(2)
Zn1 N3 C9 C10 176.65(14)
N3 C9 C10 C11 -174.71(18)
C14 C9 C10 C11 57.9(2)
C9 C10 C11 C12 -56.0(3)
C10 C11 C12 C13 54.3(3)
C11 C12 C13 C14 -54.9(3)
N3 C9 C14 C13 172.50(17)
C10 C9 C14 C13 -58.5(2)
C12 C13 C14 C9 57.2(3)
C8 N3 C15 C16 60.2(2)
C9 N3 C15 C16 -176.78(16)
Zn1 N3 C15 C16 -54.85(18)
N3 C15 C16 C17 -114.7(2)
N3 C15 C16 C21 69.3(2)
C21 C16 C17 C18 1.6(3)
C15 C16 C17 C18 -174.36(19)
C16 C17 C18 C19 0.1(3)
C16 C17 C18 C22 -177.54(19)
C17 C18 C19 C20 -1.9(3)
C22 C18 C19 C20 175.74(19)
C18 C19 C20 C21 1.8(3)
C18 C19 C20 C31 -178.80(19)
Zn1 O1 C21 C16 -55.0(2)
Zn1 O1 C21 C20 126.33(17)
C17 C16 C21 O1 179.69(18)
C15 C16 C21 O1 -4.3(3)
C17 C16 C21 C20 -1.6(3)
C15 C16 C21 C20 174.42(18)
C19 C20 C21 O1 178.61(18)
C31 C20 C21 O1 -0.8(3)
C19 C20 C21 C16 0.0(3)
C31 C20 C21 C16 -179.42(18)
C17 C18 C22 C23 87.3(2)
C19 C18 C22 C23 -90.1(2)
C17 C18 C22 C29 -36.2(3)
C19 C18 C22 C29 146.4(2)
C17 C18 C22 C30 -154.0(2)
C19 C18 C22 C30 28.5(3)
C29 C22 C23 C24 -6.7(3)
C18 C22 C23 C24 -128.9(2)
C30 C22 C23 C24 110.6(2)
C29 C22 C23 C28 173.9(2)
C18 C22 C23 C28 51.7(2)
C30 C22 C23 C28 -68.8(2)
C28 C23 C24 C25 0.9(4)
C22 C23 C24 C25 -178.5(2)
C23 C24 C25 C26 0.4(5)
C24 C25 C26 C27 -1.4(5)
C25 C26 C27 C28 0.9(4)
C26 C27 C28 C23 0.5(4)
C24 C23 C28 C27 -1.4(4)
C22 C23 C28 C27 178.1(2)
C19 C20 C31 C32 -111.9(2)
C21 C20 C31 C32 67.4(2)
C19 C20 C31 C38 122.8(2)
C21 C20 C31 C38 -57.9(2)
C19 C20 C31 C39 6.3(3)
C21 C20 C31 C39 -174.40(18)
C38 C31 C32 C37 177.39(18)
C20 C31 C32 C37 54.2(2)
C39 C31 C32 C37 -67.4(2)
C38 C31 C32 C33 -6.8(3)
C20 C31 C32 C33 -130.0(2)
C39 C31 C32 C33 108.3(2)
C37 C32 C33 C34 0.5(3)
C31 C32 C33 C34 -175.3(2)
C32 C33 C34 C35 0.0(4)
C33 C34 C35 C36 -0.5(4)
C34 C35 C36 C37 0.5(4)
C35 C36 C37 C32 -0.1(4)
C33 C32 C37 C36 -0.4(3)
C31 C32 C37 C36 175.59(19)
C7 N2 C40 C41 67.6(3)
C6 N2 C40 C41 -105.1(2)
N2 C40 C41 C46 26.8(3)
N2 C40 C41 C42 -154.8(2)
C46 C41 C42 C43 -0.4(4)
C40 C41 C42 C43 -178.8(2)
C41 C42 C43 C44 -0.3(4)
C42 C43 C44 C45 0.6(5)
C43 C44 C45 C46 -0.1(5)
C42 C41 C46 C45 0.8(4)
C40 C41 C46 C45 179.2(2)
C44 C45 C46 C41 -0.6(5)
C7B N1B C1B C2B 179.4(2)
Zn1B N1B C1B C2B 21.8(4)
C7B N1B C1B C6B 0.6(2)
Zn1B N1B C1B C6B -156.95(16)
C6B C1B C2B C3B 0.5(3)
N1B C1B C2B C3B -178.2(2)
C1B C2B C3B C4B 0.4(4)
C2B C3B C4B C5B -0.5(4)
C3B C4B C5B C6B -0.3(3)
C2B C1B C6B N2B 179.8(2)
N1B C1B C6B N2B -1.3(2)
C2B C1B C6B C5B -1.3(3)
N1B C1B C6B C5B 177.64(19)
C7B N2B C6B C1B 1.5(2)
C40B N2B C6B C1B 175.79(19)
C7B N2B C6B C5B -177.3(2)
C40B N2B C6B C5B -3.0(3)
C4B C5B C6B C1B 1.1(3)
C4B C5B C6B N2B 179.8(2)
C1B N1B C7B N2B 0.3(2)
Zn1B N1B C7B N2B 163.90(13)
C1B N1B C7B C8B 175.76(18)
Zn1B N1B C7B C8B -20.7(2)
C6B N2B C7B N1B -1.2(2)
C40B N2B C7B N1B -175.38(18)
C6B N2B C7B C8B -176.48(18)
C40B N2B C7B C8B 9.3(3)
N1B C7B C8B N3B 15.3(3)
N2B C7B C8B N3B -169.86(18)
C9B N3B C8B C7B -126.60(17)
C15B N3B C8B C7B 110.16(18)
Zn1B N3B C8B C7B -2.35(19)
C8B N3B C9B C10B -60.3(2)
C15B N3B C9B C10B 62.1(2)
Zn1B N3B C9B C10B 178.17(16)
C8B N3B C9B C14B 173.16(18)
C15B N3B C9B C14B -64.5(2)
Zn1B N3B C9B C14B 51.6(2)
N3B C9B C10B C11B 172.4(2)
C14B C9B C10B C11B -59.5(3)
C9B C10B C11B C12B 56.8(3)
C10B C11B C12B C13B -53.8(4)
C11B C12B C13B C14B 54.4(4)
C12B C13B C14B C9B -57.2(3)
N3B C9B C14B C13B -170.5(2)
C10B C9B C14B C13B 59.8(3)
C8B N3B C15B C16B -50.7(2)
C9B N3B C15B C16B -172.60(17)
Zn1B N3B C15B C16B 65.35(17)
N3B C15B C16B C17B 119.3(2)
N3B C15B C16B C21B -65.4(2)
C21B C16B C17B C18B -1.0(3)
C15B C16B C17B C18B 174.3(2)
C16B C17B C18B C19B 1.0(3)
C16B C17B C18B C31B -179.2(2)
C17B C18B C19B C20B 0.4(3)
C31B C18B C19B C20B -179.5(2)
C18B C19B C20B C21B -1.6(3)
C18B C19B C20B C22B 177.6(2)
Zn1B O1B C21B C20B -139.49(16)
Zn1B O1B C21B C16B 43.1(2)
C19B C20B C21B O1B -175.97(19)
C22B C20B C21B O1B 4.8(3)
C19B C20B C21B C16B 1.5(3)
C22B C20B C21B C16B -177.73(18)
C17B C16B C21B O1B 177.24(18)
C15B C16B C21B O1B 1.9(3)
C17B C16B C21B C20B -0.3(3)
C15B C16B C21B C20B -175.65(18)
C19B C20B C22B C23B 118.0(2)
C21B C20B C22B C23B -62.7(3)
C19B C20B C22B C29B 0.4(3)
C21B C20B C22B C29B 179.7(2)
C19B C20B C22B C30B -117.9(2)
C21B C20B C22B C30B 61.3(3)
C29B C22B C23B C24B 73.6(2)
C20B C22B C23B C24B -47.8(3)
C30B C22B C23B C24B -169.5(2)
C29B C22B C23B C28B -102.0(2)
C20B C22B C23B C28B 136.7(2)
C30B C22B C23B C28B 15.0(3)
C28B C23B C24B C25B -0.3(3)
C22B C23B C24B C25B -176.04(19)
C23B C24B C25B C26B -0.4(3)
C24B C25B C26B C27B 0.6(4)
C25B C26B C27B C28B -0.1(4)
C26B C27B C28B C23B -0.6(4)
C24B C23B C28B C27B 0.8(3)
C22B C23B C28B C27B 176.4(2)
C19B C18B C31B C32B -116.4(2)
C17B C18B C31B C32B 63.8(3)
C19B C18B C31B C39B 121.5(2)
C17B C18B C31B C39B -58.4(3)
C19B C18B C31B C38B 2.6(3)
C17B C18B C31B C38B -177.2(2)
C39B C31B C32B C37B 172.1(2)
C18B C31B C32B C37B 51.3(3)
C38B C31B C32B C37B -71.0(3)
C39B C31B C32B C33B -10.7(3)
C18B C31B C32B C33B -131.5(2)
C38B C31B C32B C33B 106.2(3)
C37B C32B C33B C34B -0.4(4)
C31B C32B C33B C34B -177.6(3)
C32B C33B C34B C35B 0.5(5)
C33B C34B C35B C36B 0.0(5)
C34B C35B C36B C37B -0.7(5)
C33B C32B C37B C36B -0.3(4)
C31B C32B C37B C36B 177.1(2)
C35B C36B C37B C32B 0.8(5)
C7B N2B C40B C41B 110.8(2)
C6B N2B C40B C41B -62.3(3)
N2B C40B C41B C42B 154.51(19)
N2B C40B C41B C46B -26.0(3)
C46B C41B C42B C43B -1.3(3)
C40B C41B C42B C43B 178.2(2)
C41B C42B C43B C44B 2.0(4)
C42B C43B C44B C45B -0.8(4)
C43B C44B C45B C46B -1.1(4)
C44B C45B C46B C41B 1.8(3)
C42B C41B C46B C45B -0.6(3)
C40B C41B C46B C45B 179.9(2)

loop_
_platon_squeeze_void_nr
_platon_squeeze_void_average_x
_platon_squeeze_void_average_y
_platon_squeeze_void_average_z
_platon_squeeze_void_volume
_platon_squeeze_void_count_electrons
_platon_squeeze_void_content
1 0.000 -0.001 0.000 1139 143 ' '
2 0.144 0.590 0.214 15 1 ' '
3 0.192 0.447 0.242 5 0 ' '
4 0.276 0.096 0.353 45 1 ' '
5 0.468 0.609 0.399 9 0 ' '
6 0.532 0.391 0.601 9 0 ' '
7 0.724 0.904 0.647 44 1 ' '
8 0.808 0.552 0.758 5 0 ' '
9 0.856 0.409 0.786 14 1 ' '
